data_2241115
loop_
_publ_author_name
'Mdluli, Velabo'
'Golen, James A.'
'Rheingold, Arnold L.'
'Manke, David R.'

_publ_section_title
;
 Crystal structure of
 <i>N</i>,<i>N</i>,<i>N</i>-tris[(1,3-benzothiazol-2-yl)methyl]amine
;
_journal_issue 10
_journal_name_full 'Acta Crystallographica Section E'
_journal_page_first o786
_journal_page_last o787
_journal_paper_doi 10.1107/S2056989015017417
_journal_volume 71
_journal_year 2015
_chemical_formula_iupac 'C24 H18 N4 S3'
_chemical_formula_moiety 'C24 H18 N4 S3'
_chemical_formula_sum 'C26 H23 N4 O0.5 S3'
_chemical_formula_weight 495.66
_chemical_name_systematic
;
<i>N</i>,<i>N</i>,<i>N</i>-Tris[(1,3-benzothiazol-2-yl)methyl]amine
;
_space_group_IT_number 2
_symmetry_cell_setting triclinic
_symmetry_space_group_name_Hall '-P 1'
_symmetry_space_group_name_H-M 'P -1'
_atom_sites_solution_hydrogens geom
_atom_sites_solution_primary direct
_atom_sites_solution_secondary difmap
_audit_creation_method SHELXL-97
_cell_angle_alpha 61.4710(10)
_cell_angle_beta 88.474(2)
_cell_angle_gamma 79.1380(10)
_cell_formula_units_Z 2
_cell_length_a 6.6530(3)
_cell_length_b 14.3098(6)
_cell_length_c 14.5822(7)
_cell_measurement_reflns_used 6510
_cell_measurement_temperature 100(2)
_cell_measurement_theta_max 25.69
_cell_measurement_theta_min 3.13
_cell_volume 1194.61(9)
_computing_cell_refinement
;
SAINT (Bruker, 2005)
;
_computing_data_collection
;
APEX2 (Bruker, 2005)
;
_computing_data_reduction
;
SAINT (Bruker, 2005)
;
_computing_molecular_graphics
;
SHELXTL (Sheldrick, 2008)
;
_computing_publication_material
;
publCIF (Westrip, 2010) and PLATON (Spek, 2009)
;
_computing_structure_refinement
;
SHELXL97 (Sheldrick, 2008)
;
_computing_structure_solution
;
SHELXS97 (Sheldrick, 2008)
;
_diffrn_ambient_temperature 100(2)
_diffrn_measured_fraction_theta_full 1.000
_diffrn_measured_fraction_theta_max 0.997
_diffrn_measurement_device_type 'Bruker APEXII CCD'
_diffrn_measurement_method '\f and \w scans'
_diffrn_radiation_monochromator graphite
_diffrn_radiation_source 'fine-focus ROTATING ANODE'
_diffrn_radiation_type MoK\a
_diffrn_radiation_wavelength 0.71073
_diffrn_reflns_av_R_equivalents 0.0000
_diffrn_reflns_av_sigmaI/netI 0.0314
_diffrn_reflns_limit_h_max 8
_diffrn_reflns_limit_h_min -8
_diffrn_reflns_limit_k_max 17
_diffrn_reflns_limit_k_min -15
_diffrn_reflns_limit_l_max 17
_diffrn_reflns_limit_l_min 0
_diffrn_reflns_number 4691
_diffrn_reflns_theta_full 25.00
_diffrn_reflns_theta_max 26.03
_diffrn_reflns_theta_min 1.59
_exptl_absorpt_coefficient_mu 0.336
_exptl_absorpt_correction_T_max 0.9672
_exptl_absorpt_correction_T_min 0.9514
_exptl_absorpt_correction_type multi-scan
_exptl_absorpt_process_details
;
(SADABS; Bruker, 2005)
;
_exptl_crystal_colour yellow
_exptl_crystal_density_diffrn 1.378
_exptl_crystal_density_method 'not measured'
_exptl_crystal_description block
_exptl_crystal_F_000 518
_exptl_crystal_size_max 0.15
_exptl_crystal_size_mid 0.12
_exptl_crystal_size_min 0.10
_refine_diff_density_max 0.281
_refine_diff_density_min -0.292
_refine_ls_extinction_method none
_refine_ls_goodness_of_fit_ref 1.079
_refine_ls_hydrogen_treatment constr
_refine_ls_matrix_type full
_refine_ls_number_parameters 280
_refine_ls_number_reflns 4691
_refine_ls_number_restraints 0
_refine_ls_restrained_S_all 1.079
_refine_ls_R_factor_all 0.0512
_refine_ls_R_factor_gt 0.0381
_refine_ls_shift/su_max 0.000
_refine_ls_shift/su_mean 0.000
_refine_ls_structure_factor_coef Fsqd
_refine_ls_weighting_details 'calc w=1/[\s^2^(Fo^2^)+(0.0612P)^2^+0.0926P] where P=(Fo^2^+2Fc^2^)/3'
_refine_ls_weighting_scheme calc
_refine_ls_wR_factor_gt 0.1048
_refine_ls_wR_factor_ref 0.1102
_reflns_number_gt 3767
_reflns_number_total 4691
_reflns_threshold_expression I>2sigma(I)
_cod_data_source_file ff2141sup1.cif
_cod_data_source_block I
_cod_original_sg_symbol_H-M P-1
_cod_original_formula_sum 'C26 H23 N4 O0.50 S3'
_cod_database_code 2241115
_cod_database_fobs_code 2241115

loop_
_symmetry_equiv_pos_as_xyz
'x, y, z'
'-x, -y, -z'

loop_
_atom_site_type_symbol
_atom_site_label
_atom_site_fract_x
_atom_site_fract_y
_atom_site_fract_z
_atom_site_U_iso_or_equiv
_atom_site_adp_type
_atom_site_calc_flag
_atom_site_refinement_flags
_atom_site_occupancy
_atom_site_symmetry_multiplicity
S S1 0.40279(7) 0.15702(4) 0.47208(4) 0.04313(15) Uani d . 1 1
S S2 0.27604(8) 0.38911(4) 0.15881(4) 0.04461(16) Uani d . 1 1
S S3 0.25502(7) 0.44886(4) 0.38876(5) 0.04767(16) Uani d . 1 1
N N1 0.1195(2) 0.05355(12) 0.57200(13) 0.0416(4) Uani d . 1 1
N N2 -0.0211(2) 0.34050(12) 0.08966(12) 0.0405(4) Uani d . 1 1
N N3 -0.1239(2) 0.54789(12) 0.36542(12) 0.0382(4) Uani d . 1 1
N N4 -0.0043(2) 0.30973(12) 0.34526(12) 0.0368(4) Uani d . 1 1
C C1 0.0012(3) 0.19336(15) 0.39103(15) 0.0418(5) Uani d . 1 1
H H1B 0.0358 0.1702 0.3375 0.050 Uiso calc R 1 1
H H1A -0.1361 0.1784 0.4139 0.050 Uiso calc R 1 1
C C2 0.1562(3) 0.13010(14) 0.48240(15) 0.0384(4) Uani d . 1 1
C C3 0.4652(3) 0.05555(14) 0.60010(15) 0.0387(4) Uani d . 1 1
C C4 0.6507(3) 0.01905(15) 0.66060(18) 0.0483(5) Uani d . 1 1
H H4A 0.7686 0.0480 0.6318 0.058 Uiso calc R 1 1
C C5 0.6574(3) -0.06029(16) 0.76342(18) 0.0558(6) Uani d . 1 1
H H5A 0.7813 -0.0853 0.8064 0.067 Uiso calc R 1 1
C C6 0.4877(4) -0.10437(17) 0.8055(2) 0.0628(6) Uani d . 1 1
H H6A 0.4962 -0.1581 0.8770 0.075 Uiso calc R 1 1
C C7 0.3052(3) -0.07124(16) 0.74462(18) 0.0570(6) Uani d . 1 1
H H7A 0.1903 -0.1035 0.7731 0.068 Uiso calc R 1 1
C C8 0.2940(3) 0.00976(13) 0.64160(16) 0.0403(4) Uani d . 1 1
C C9 -0.1080(3) 0.37025(16) 0.23985(15) 0.0424(5) Uani d . 1 1
H H9A -0.1536 0.4475 0.2214 0.051 Uiso calc R 1 1
H H9B -0.2311 0.3412 0.2388 0.051 Uiso calc R 1 1
C C10 0.0308(3) 0.36203(14) 0.16109(14) 0.0374(4) Uani d . 1 1
C C11 0.3140(3) 0.37193(14) 0.04962(14) 0.0375(4) Uani d . 1 1
C C12 0.4860(3) 0.37765(15) -0.00699(15) 0.0440(5) Uani d . 1 1
H H12A 0.6035 0.3968 0.0099 0.053 Uiso calc R 1 1
C C13 0.4821(3) 0.35475(16) -0.08855(15) 0.0473(5) Uani d . 1 1
H H13A 0.5984 0.3582 -0.1284 0.057 Uiso calc R 1 1
C C14 0.3113(3) 0.32676(17) -0.11319(16) 0.0521(5) Uani d . 1 1
H H14A 0.3129 0.3104 -0.1692 0.063 Uiso calc R 1 1
C C15 0.1381(3) 0.32219(17) -0.05775(16) 0.0501(5) Uani d . 1 1
H H15A 0.0205 0.3039 -0.0758 0.060 Uiso calc R 1 1
C C16 0.1393(3) 0.34469(14) 0.02442(14) 0.0377(4) Uani d . 1 1
C C17 -0.0894(3) 0.35415(15) 0.41340(16) 0.0411(4) Uani d . 1 1
H H17A -0.0500 0.2993 0.4875 0.049 Uiso calc R 1 1
H H17B -0.2410 0.3719 0.4032 0.049 Uiso calc R 1 1
C C18 -0.0096(3) 0.45492(15) 0.38820(14) 0.0375(4) Uani d . 1 1
C C19 0.2093(3) 0.58523(15) 0.35501(14) 0.0385(4) Uani d . 1 1
C C20 0.3495(3) 0.65143(16) 0.33751(17) 0.0477(5) Uani d . 1 1
H H20A 0.4930 0.6233 0.3468 0.057 Uiso calc R 1 1
C C21 0.2730(4) 0.75976(17) 0.30610(18) 0.0531(5) Uani d . 1 1
H H21A 0.3657 0.8073 0.2922 0.064 Uiso calc R 1 1
C C22 0.0642(3) 0.80027(16) 0.29458(17) 0.0521(5) Uani d . 1 1
H H22A 0.0159 0.8752 0.2726 0.062 Uiso calc R 1 1
C C23 -0.0763(3) 0.73355(16) 0.31451(17) 0.0486(5) Uani d . 1 1
H H23A -0.2196 0.7617 0.3073 0.058 Uiso calc R 1 1
C C24 -0.0023(3) 0.62444(14) 0.34531(14) 0.0364(4) Uani d . 1 1

loop_
_atom_site_aniso_label
_atom_site_aniso_U_11
_atom_site_aniso_U_22
_atom_site_aniso_U_33
_atom_site_aniso_U_12
_atom_site_aniso_U_13
_atom_site_aniso_U_23
S1 0.0398(3) 0.0435(3) 0.0487(3) -0.0190(2) 0.0104(2) -0.0209(2)
S2 0.0367(3) 0.0614(3) 0.0469(3) -0.0167(2) 0.0027(2) -0.0324(3)
S3 0.0343(3) 0.0435(3) 0.0722(4) -0.0075(2) 0.0131(2) -0.0339(3)
N1 0.0365(9) 0.0334(8) 0.0527(10) -0.0113(7) 0.0097(8) -0.0179(8)
N2 0.0331(8) 0.0457(9) 0.0415(9) -0.0078(7) -0.0041(7) -0.0197(8)
N3 0.0354(8) 0.0461(9) 0.0381(9) -0.0046(7) 0.0009(7) -0.0253(7)
N4 0.0352(8) 0.0386(8) 0.0390(9) -0.0090(7) 0.0041(7) -0.0201(7)
C1 0.0392(11) 0.0432(10) 0.0479(12) -0.0160(8) 0.0061(9) -0.0232(9)
C2 0.0373(10) 0.0346(9) 0.0504(12) -0.0123(8) 0.0103(9) -0.0247(9)
C3 0.0369(10) 0.0308(9) 0.0528(12) -0.0070(8) 0.0085(9) -0.0237(9)
C4 0.0384(11) 0.0405(10) 0.0672(15) -0.0057(9) 0.0051(10) -0.0277(11)
C5 0.0469(13) 0.0415(11) 0.0648(15) 0.0036(9) -0.0063(11) -0.0183(11)
C6 0.0592(15) 0.0426(12) 0.0606(15) 0.0021(11) 0.0007(12) -0.0085(11)
C7 0.0500(13) 0.0374(11) 0.0658(15) -0.0093(9) 0.0130(11) -0.0110(11)
C8 0.0378(10) 0.0288(9) 0.0525(12) -0.0066(8) 0.0088(9) -0.0184(9)
C9 0.0331(10) 0.0485(11) 0.0446(11) -0.0055(8) -0.0005(8) -0.0225(9)
C10 0.0324(10) 0.0362(9) 0.0390(11) -0.0056(8) -0.0043(8) -0.0146(8)
C11 0.0368(10) 0.0353(9) 0.0334(10) -0.0069(8) -0.0041(8) -0.0109(8)
C12 0.0406(11) 0.0473(11) 0.0415(11) -0.0137(9) 0.0020(9) -0.0176(9)
C13 0.0490(12) 0.0500(12) 0.0358(11) -0.0078(9) 0.0037(9) -0.0158(9)
C14 0.0560(14) 0.0618(13) 0.0373(11) -0.0071(11) -0.0024(10) -0.0244(10)
C15 0.0468(12) 0.0616(13) 0.0448(12) -0.0143(10) -0.0070(10) -0.0263(10)
C16 0.0376(10) 0.0362(9) 0.0334(10) -0.0043(8) -0.0069(8) -0.0126(8)
C17 0.0345(10) 0.0463(11) 0.0481(12) -0.0117(8) 0.0106(9) -0.0261(9)
C18 0.0350(10) 0.0444(10) 0.0371(10) -0.0087(8) 0.0070(8) -0.0228(9)
C19 0.0393(11) 0.0428(10) 0.0401(11) -0.0071(8) 0.0080(8) -0.0258(9)
C20 0.0420(11) 0.0521(12) 0.0616(13) -0.0119(9) 0.0134(10) -0.0368(11)
C21 0.0573(14) 0.0525(12) 0.0647(15) -0.0193(10) 0.0162(11) -0.0379(11)
C22 0.0600(14) 0.0419(11) 0.0588(14) -0.0065(10) 0.0019(11) -0.0290(10)
C23 0.0453(12) 0.0484(11) 0.0535(13) 0.0009(9) -0.0042(10) -0.0290(10)
C24 0.0387(10) 0.0426(10) 0.0330(10) -0.0058(8) 0.0010(8) -0.0230(8)

loop_
_atom_type_symbol
_atom_type_description
_atom_type_scat_dispersion_real
_atom_type_scat_dispersion_imag
_atom_type_scat_source
C C 0.0033 0.0016 'International Tables Vol C Tables 4.2.6.8 and 6.1.1.4'
H H 0.0000 0.0000 'International Tables Vol C Tables 4.2.6.8 and 6.1.1.4'
N N 0.0061 0.0033 'International Tables Vol C Tables 4.2.6.8 and 6.1.1.4'
O O 0.0106 0.0060 'International Tables Vol C Tables 4.2.6.8 and 6.1.1.4'
S S 0.1246 0.1234 'International Tables Vol C Tables 4.2.6.8 and 6.1.1.4'

loop_
_geom_angle_atom_site_label_1
_geom_angle_atom_site_label_2
_geom_angle_atom_site_label_3
_geom_angle
C3 S1 C2 89.03(9)
C11 S2 C10 89.09(9)
C19 S3 C18 89.02(9)
C2 N1 C8 110.35(15)
C10 N2 C16 110.28(15)
C18 N3 C24 110.23(15)
C1 N4 C9 111.51(14)
C1 N4 C17 112.81(14)
C9 N4 C17 112.20(14)
N4 C1 C2 110.82(14)
N4 C1 H1B 109.5
C2 C1 H1B 109.5
N4 C1 H1A 109.5
C2 C1 H1A 109.5
H1B C1 H1A 108.1
N1 C2 C1 123.72(17)
N1 C2 S1 116.22(15)
C1 C2 S1 120.06(13)
C4 C3 C8 120.91(18)
C4 C3 S1 129.40(15)
C8 C3 S1 109.69(14)
C5 C4 C3 117.91(19)
C5 C4 H4A 121.0
C3 C4 H4A 121.0
C4 C5 C6 121.4(2)
C4 C5 H5A 119.3
C6 C5 H5A 119.3
C5 C6 C7 120.9(2)
C5 C6 H6A 119.6
C7 C6 H6A 119.6
C8 C7 C6 118.6(2)
C8 C7 H7A 120.7
C6 C7 H7A 120.7
C7 C8 N1 125.12(18)
C7 C8 C3 120.18(19)
N1 C8 C3 114.70(17)
N4 C9 C10 111.13(15)
N4 C9 H9A 109.4
C10 C9 H9A 109.4
N4 C9 H9B 109.4
C10 C9 H9B 109.4
H9A C9 H9B 108.0
N2 C10 C9 124.19(17)
N2 C10 S2 116.46(15)
C9 C10 S2 119.28(14)
C12 C11 C16 121.21(18)
C12 C11 S2 129.24(15)
C16 C11 S2 109.49(14)
C13 C12 C11 118.16(19)
C13 C12 H12A 120.9
C11 C12 H12A 120.9
C12 C13 C14 120.96(19)
C12 C13 H13A 119.5
C14 C13 H13A 119.5
C13 C14 C15 121.1(2)
C13 C14 H14A 119.4
C15 C14 H14A 119.4
C16 C15 C14 118.71(19)
C16 C15 H15A 120.6
C14 C15 H15A 120.6
C15 C16 N2 125.52(18)
C15 C16 C11 119.80(18)
N2 C16 C11 114.66(16)
N4 C17 C18 109.94(14)
N4 C17 H17A 109.7
C18 C17 H17A 109.7
N4 C17 H17B 109.7
C18 C17 H17B 109.7
H17A C17 H17B 108.2
N3 C18 C17 124.56(16)
N3 C18 S3 116.31(14)
C17 C18 S3 119.13(14)
C20 C19 C24 121.92(17)
C20 C19 S3 128.84(15)
C24 C19 S3 109.24(13)
C21 C20 C19 117.64(19)
C21 C20 H20A 121.2
C19 C20 H20A 121.2
C20 C21 C22 121.2(2)
C20 C21 H21A 119.4
C22 C21 H21A 119.4
C21 C22 C23 121.23(19)
C21 C22 H22A 119.4
C23 C22 H22A 119.4
C22 C23 C24 118.42(19)
C22 C23 H23A 120.8
C24 C23 H23A 120.8
C23 C24 N3 125.21(17)
C23 C24 C19 119.57(17)
N3 C24 C19 115.20(16)

loop_
_geom_bond_atom_site_label_1
_geom_bond_atom_site_label_2
_geom_bond_distance
S1 C3 1.729(2)
S1 C2 1.7415(18)
S2 C11 1.729(2)
S2 C10 1.7423(18)
S3 C19 1.7349(18)
S3 C18 1.7460(18)
N1 C2 1.297(2)
N1 C8 1.397(2)
N2 C10 1.290(2)
N2 C16 1.401(2)
N3 C18 1.292(2)
N3 C24 1.398(2)
N4 C1 1.462(2)
N4 C9 1.466(2)
N4 C17 1.466(2)
C1 C2 1.493(3)
C1 H1B 0.9900
C1 H1A 0.9900
C3 C4 1.396(3)
C3 C8 1.399(3)
C4 C5 1.377(3)
C4 H4A 0.9500
C5 C6 1.382(3)
C5 H5A 0.9500
C6 C7 1.388(3)
C6 H6A 0.9500
C7 C8 1.384(3)
C7 H7A 0.9500
C9 C10 1.489(3)
C9 H9A 0.9900
C9 H9B 0.9900
C11 C12 1.385(3)
C11 C16 1.403(3)
C12 C13 1.378(3)
C12 H12A 0.9500
C13 C14 1.383(3)
C13 H13A 0.9500
C14 C15 1.384(3)
C14 H14A 0.9500
C15 C16 1.382(3)
C15 H15A 0.9500
C17 C18 1.506(2)
C17 H17A 0.9900
C17 H17B 0.9900
C19 C20 1.386(3)
C19 C24 1.398(3)
C20 C21 1.381(3)
C20 H20A 0.9500
C21 C22 1.382(3)
C21 H21A 0.9500
C22 C23 1.388(3)
C22 H22A 0.9500
C23 C24 1.391(3)
C23 H23A 0.9500

loop_
_geom_hbond_atom_site_label_D
_geom_hbond_atom_site_label_H
_geom_hbond_atom_site_label_A
_geom_hbond_site_symmetry_A
_geom_hbond_distance_DH
_geom_hbond_distance_HA
_geom_hbond_distance_DA
_geom_hbond_angle_DHA
C4 H4A N1 1_655 0.9500 2.4700 3.376(3) 158.9
C12 H12A N2 1_655 0.9500 2.6000 3.449(2) 149.5
C20 H20A N3 1_655 0.9500 2.5400 3.490(3) 177.9

loop_
_geom_torsion_atom_site_label_1
_geom_torsion_atom_site_label_2
_geom_torsion_atom_site_label_3
_geom_torsion_atom_site_label_4
_geom_torsion
C9 N4 C1 C2 163.44(15)
C17 N4 C1 C2 -69.23(19)
C8 N1 C2 C1 -179.97(16)
C8 N1 C2 S1 0.3(2)
N4 C1 C2 N1 132.22(18)
N4 C1 C2 S1 -48.1(2)
C3 S1 C2 N1 0.28(15)
C3 S1 C2 C1 -179.47(15)
C2 S1 C3 C4 179.89(18)
C2 S1 C3 C8 -0.75(14)
C8 C3 C4 C5 -2.5(3)
S1 C3 C4 C5 176.78(16)
C3 C4 C5 C6 1.2(3)
C4 C5 C6 C7 1.1(4)
C5 C6 C7 C8 -2.2(3)
C6 C7 C8 N1 -178.05(19)
C6 C7 C8 C3 0.9(3)
C2 N1 C8 C7 178.12(19)
C2 N1 C8 C3 -0.9(2)
C4 C3 C8 C7 1.4(3)
S1 C3 C8 C7 -177.98(16)
C4 C3 C8 N1 -179.48(16)
S1 C3 C8 N1 1.1(2)
C1 N4 C9 C10 -79.28(18)
C17 N4 C9 C10 153.06(15)
C16 N2 C10 C9 176.60(16)
C16 N2 C10 S2 -0.2(2)
N4 C9 C10 N2 133.35(18)
N4 C9 C10 S2 -49.92(19)
C11 S2 C10 N2 0.87(15)
C11 S2 C10 C9 -176.10(15)
C10 S2 C11 C12 -178.60(18)
C10 S2 C11 C16 -1.23(13)
C16 C11 C12 C13 -0.6(3)
S2 C11 C12 C13 176.48(14)
C11 C12 C13 C14 0.0(3)
C12 C13 C14 C15 0.8(3)
C13 C14 C15 C16 -0.9(3)
C14 C15 C16 N2 -178.09(17)
C14 C15 C16 C11 0.3(3)
C10 N2 C16 C15 177.63(18)
C10 N2 C16 C11 -0.8(2)
C12 C11 C16 C15 0.5(3)
S2 C11 C16 C15 -177.11(15)
C12 C11 C16 N2 179.05(16)
S2 C11 C16 N2 1.42(19)
C1 N4 C17 C18 155.22(15)
C9 N4 C17 C18 -77.82(19)
C24 N3 C18 C17 -179.50(16)
C24 N3 C18 S3 0.4(2)
N4 C17 C18 N3 126.01(19)
N4 C17 C18 S3 -53.8(2)
C19 S3 C18 N3 0.05(15)
C19 S3 C18 C17 179.91(15)
C18 S3 C19 C20 -179.60(19)
C18 S3 C19 C24 -0.43(14)
C24 C19 C20 C21 -2.3(3)
S3 C19 C20 C21 176.77(16)
C19 C20 C21 C22 1.3(3)
C20 C21 C22 C23 0.2(3)
C21 C22 C23 C24 -0.8(3)
C22 C23 C24 N3 -178.19(18)
C22 C23 C24 C19 -0.2(3)
C18 N3 C24 C23 177.37(18)
C18 N3 C24 C19 -0.7(2)
C20 C19 C24 C23 1.8(3)
S3 C19 C24 C23 -177.46(14)
C20 C19 C24 N3 179.98(17)
S3 C19 C24 N3 0.7(2)
